data_7705226
loop_
_publ_author_name
'Zeng, L.'
'Sirbu, D.'
'Waddell, P. G.'
'Tkachenko, N. V.'
'Probert, M. R.'
'Benniston, A. C.'

_publ_section_title
;
 Hydrogen peroxide assisted photorelease of an anthraquinone-based ligand
 from
 [Ru(2,2'-bipyridine)<sub>2</sub>(9,10-dioxo-9,10-dihydroanthracen-1-olate)]Cl
 in aqueous solution.
;
_journal_issue 38
_journal_name_full 'Dalton transactions (Cambridge, England : 2003)'
_journal_page_first 13243
_journal_page_last 13252
_journal_paper_doi 10.1039/d0dt02339f
_journal_volume 49
_journal_year 2020
_chemical_formula_moiety 'C34 H23 N4 O3 Ru, F6 P'
_chemical_formula_sum 'C34 H23 F6 N4 O3 P Ru'
_chemical_formula_weight 781.60
_space_group_crystal_system triclinic
_space_group_IT_number 2
_space_group_name_Hall '-P 1'
_space_group_name_H-M_alt 'P -1'
_atom_sites_solution_hydrogens geom
_atom_sites_solution_primary dual
_audit_creation_date 2018-06-13
_audit_creation_method
;
Olex2 1.2
(compiled May 29 2018 13:30:08 for OlexSys, GUI svn.r5506)
;
_audit_update_record
;
2020-07-01 deposited with the CCDC.	2020-08-19 downloaded from the CCDC.
;
_cell_angle_alpha 101.261(5)
_cell_angle_beta 96.918(5)
_cell_angle_gamma 96.300(5)
_cell_formula_units_Z 2
_cell_length_a 7.610(2)
_cell_length_b 13.099(4)
_cell_length_c 19.064(6)
_cell_measurement_reflns_used 4090
_cell_measurement_temperature 100.0(2)
_cell_measurement_theta_max 25.502
_cell_measurement_theta_min 1.551
_cell_volume 1832.8(9)
_computing_data_collection 'GDA 8.44; generic data acquisition software'
_computing_molecular_graphics 'Olex2 (Dolomanov et al., 2009)'
_computing_publication_material 'Olex2 (Dolomanov et al., 2009)'
_computing_structure_refinement 'XL (Sheldrick, 2008)'
_computing_structure_solution 'XT (Sheldrick, 2015)'
_diffrn_ambient_temperature 100.0(2)
_diffrn_detector 'Photon counting pixel array'
_diffrn_detector_area_resol_mean 0.0350
_diffrn_detector_type 'Dectris Pilatus 2M'
_diffrn_measured_fraction_theta_full 0.972
_diffrn_measured_fraction_theta_max 0.971
_diffrn_measurement_device 'Fixed \c 3-circle diffractometer'
_diffrn_measurement_device_type 'Fluid Film Devices'
_diffrn_measurement_method '\f and \w rotation with 0.1 degree frames'
_diffrn_measurement_specimen_support 'MiTeGen MicroMount'
_diffrn_radiation_collimation '0.3 x 1.5 Double Pinhole'
_diffrn_radiation_monochromator 'Silicon 111'
_diffrn_radiation_probe x-ray
_diffrn_radiation_wavelength 0.6889
_diffrn_reflns_av_R_equivalents 0.0627
_diffrn_reflns_av_unetI/netI 0.1183
_diffrn_reflns_Laue_measured_fraction_full 0.972
_diffrn_reflns_Laue_measured_fraction_max 0.971
_diffrn_reflns_limit_h_max 9
_diffrn_reflns_limit_h_min -9
_diffrn_reflns_limit_k_max 16
_diffrn_reflns_limit_k_min -16
_diffrn_reflns_limit_l_max 23
_diffrn_reflns_limit_l_min -23
_diffrn_reflns_number 16741
_diffrn_reflns_point_group_measured_fraction_full 0.972
_diffrn_reflns_point_group_measured_fraction_max 0.971
_diffrn_reflns_theta_full 24.415
_diffrn_reflns_theta_max 25.502
_diffrn_reflns_theta_min 1.551
_diffrn_source Synchrotron
_diffrn_source_type 'Undulator, I19, DLS, RAL'
_diffrn_standards_number 0
_exptl_absorpt_coefficient_mu 0.535
_exptl_absorpt_correction_type none
_exptl_crystal_colour black
_exptl_crystal_colour_primary black
_exptl_crystal_density_diffrn 1.416
_exptl_crystal_description needle
_exptl_crystal_F_000 784
_exptl_crystal_size_max 0.04
_exptl_crystal_size_mid 0.013
_exptl_crystal_size_min 0.007
_refine_diff_density_max 1.731
_refine_diff_density_min -0.546
_refine_diff_density_rms 0.122
_refine_ls_extinction_method none
_refine_ls_goodness_of_fit_ref 1.088
_refine_ls_hydrogen_treatment constr
_refine_ls_matrix_type full
_refine_ls_number_parameters 442
_refine_ls_number_reflns 7290
_refine_ls_number_restraints 471
_refine_ls_restrained_S_all 1.084
_refine_ls_R_factor_all 0.1000
_refine_ls_R_factor_gt 0.0788
_refine_ls_shift/su_max 0.001
_refine_ls_shift/su_mean 0.000
_refine_ls_structure_factor_coef Fsqd
_refine_ls_weighting_details 'w=1/[\s^2^(Fo^2^)+(0.1042P)^2^+0.7250P] where P=(Fo^2^+2Fc^2^)/3'
_refine_ls_weighting_scheme calc
_refine_ls_wR_factor_gt 0.2087
_refine_ls_wR_factor_ref 0.2228
_reflns_Friedel_coverage 0.000
_reflns_number_gt 5356
_reflns_number_total 7290
_reflns_threshold_expression 'I > 2\s(I)'
_cod_data_source_file d0dt02339f2.cif
_cod_data_source_block acb180014
_cod_depositor_comments 'Adding full bibliography for 7705226.cif.'
_cod_original_cell_volume 1832.9(10)
_cod_database_code 7705226
_shelx_shelxl_version_number 2014/7
_shelx_space_group_comment
;
The symmetry employed for this shelxl refinement is uniquely defined
by the following loop, which should always be used as a source of
symmetry information in preference to the above space-group names.
They are only intended as comments.
;
_shelx_estimated_absorpt_t_max 0.996
_shelx_estimated_absorpt_t_min 0.979
_olex2_refinement_description
;
1. Fixed Uiso
 At 1.2 times of:
  All C(H) groups
2. Rigid body (RIGU) restrains
 All non-hydrogen atoms
 with sigma for 1-2 distances of 0.004 and sigma for 1-3 distances of 0.004
3.a Aromatic/amide H refined with riding coordinates:
 C3(H3), C4(H4), C5(H5), C7(H7), C8(H8), C9(H9), C10(H10), C16(H16), C17(H17),
 C18(H18), C19(H19), C21(H21), C22(H22), C23(H23), C24(H24), C26(H26), C27(H27),
  C28(H28), C29(H29), C31(H31), C32(H32), C33(H33), C34(H34)
;
_olex2_submission_special_instructions 'No special instructions were received'

loop_
_space_group_symop_operation_xyz
'x, y, z'
'-x, -y, -z'

loop_
_atom_site_label
_atom_site_type_symbol
_atom_site_fract_x
_atom_site_fract_y
_atom_site_fract_z
_atom_site_U_iso_or_equiv
_atom_site_adp_type
_atom_site_occupancy
_atom_site_site_symmetry_order
_atom_site_calc_flag
_atom_site_refinement_flags_posn
_atom_site_refinement_flags_adp
_atom_site_refinement_flags_occupancy
_atom_site_disorder_assembly
_atom_site_disorder_group
Ru1 Ru 0.59784(6) 0.73182(4) 0.25713(2) 0.0467(2) Uani 1 1 d . U . . .
P1 P 0.8304(3) 0.15857(15) 0.10166(11) 0.0722(5) Uani 1 1 d . U . . .
F1 F 0.8980(13) 0.2471(5) 0.1704(3) 0.149(3) Uani 1 1 d . U . . .
F2 F 0.6325(11) 0.1865(6) 0.1010(4) 0.141(2) Uani 1 1 d . U . . .
F3 F 0.8712(10) 0.2392(4) 0.0515(3) 0.123(2) Uani 1 1 d . U . . .
F4 F 0.7637(8) 0.0707(4) 0.0328(2) 0.0979(15) Uani 1 1 d . U . . .
F5 F 1.0290(8) 0.1317(5) 0.1006(4) 0.1178(18) Uani 1 1 d . U . . .
F6 F 0.7987(7) 0.0769(4) 0.1521(2) 0.0847(13) Uani 1 1 d . U . . .
O1 O 0.7362(5) 0.8755(3) 0.30559(19) 0.0427(8) Uani 1 1 d . U . . .
O2 O 0.5165(5) 0.7197(3) 0.3543(2) 0.0513(9) Uani 1 1 d . U . . .
O3 O 0.8516(6) 1.1073(3) 0.5777(2) 0.0613(11) Uani 1 1 d . U . . .
N1 N 0.4692(7) 0.5849(4) 0.2099(3) 0.0591(12) Uani 1 1 d . U . . .
N2 N 0.7910(7) 0.6414(4) 0.2806(3) 0.0531(11) Uani 1 1 d . U . . .
N3 N 0.6642(7) 0.7545(4) 0.1603(3) 0.0546(12) Uani 1 1 d . U . . .
N4 N 0.4024(6) 0.8159(4) 0.2268(3) 0.0496(11) Uani 1 1 d . U . . .
C1 C 0.7407(7) 0.9278(4) 0.3703(3) 0.0433(11) Uani 1 1 d . U . . .
C2 C 0.5659(7) 0.7853(5) 0.4158(3) 0.0475(12) Uani 1 1 d . U . . .
C3 C 0.5055(9) 0.7528(6) 0.4773(3) 0.0601(15) Uani 1 1 d . U . . .
H3 H 0.4368 0.6857 0.4710 0.072 Uiso 1 1 calc R . . . .
C4 C 0.5443(9) 0.8155(6) 0.5443(4) 0.0622(16) Uani 1 1 d . U . . .
H4 H 0.5022 0.7917 0.5840 0.075 Uiso 1 1 calc R . . . .
C5 C 0.6445(8) 0.9139(5) 0.5556(3) 0.0517(13) Uani 1 1 d . U . . .
H5 H 0.6704 0.9566 0.6030 0.062 Uiso 1 1 calc R . . . .
C6 C 0.8095(8) 1.0561(5) 0.5147(3) 0.0490(12) Uani 1 1 d . U . . .
C7 C 0.9450(9) 1.2055(5) 0.4648(3) 0.0574(15) Uani 1 1 d . U . . .
H7 H 0.9726 1.2476 0.5124 0.069 Uiso 1 1 calc R . . . .
C8 C 0.9850(10) 1.2464(5) 0.4074(4) 0.0622(16) Uani 1 1 d . U . . .
H8 H 1.0413 1.3169 0.4150 0.075 Uiso 1 1 calc R . . . .
C9 C 0.9441(10) 1.1858(5) 0.3377(4) 0.0636(17) Uani 1 1 d . U . . .
H9 H 0.9715 1.2157 0.2980 0.076 Uiso 1 1 calc R . . . .
C10 C 0.8639(9) 1.0826(5) 0.3250(3) 0.0548(14) Uani 1 1 d . U . . .
H10 H 0.8363 1.0418 0.2771 0.066 Uiso 1 1 calc R . . . .
C11 C 0.6695(7) 0.8868(4) 0.4267(3) 0.0445(11) Uani 1 1 d . U . . .
C12 C 0.7062(8) 0.9502(5) 0.4994(3) 0.0464(12) Uani 1 1 d . U . . .
C13 C 0.8627(7) 1.1008(4) 0.4537(3) 0.0442(12) Uani 1 1 d . U . . .
C14 C 0.8245(7) 1.0392(4) 0.3829(3) 0.0440(11) Uani 1 1 d . U . . .
C15 C 0.5671(11) 0.5050(6) 0.2153(4) 0.0750(19) Uani 1 1 d . U . . .
C16 C 0.4868(15) 0.4040(7) 0.1825(7) 0.120(4) Uani 1 1 d . U . . .
H16 H 0.5554 0.3480 0.1843 0.144 Uiso 1 1 calc R . . . .
C17 C 0.3197(16) 0.3808(9) 0.1485(7) 0.127(4) Uani 1 1 d . U . . .
H17 H 0.2701 0.3103 0.1270 0.153 Uiso 1 1 calc R . . . .
C18 C 0.2248(13) 0.4588(7) 0.1455(5) 0.095(3) Uani 1 1 d . U . . .
H18 H 0.1040 0.4444 0.1228 0.114 Uiso 1 1 calc R . . . .
C19 C 0.3003(10) 0.5610(7) 0.1752(4) 0.076(2) Uani 1 1 d . U . . .
H19 H 0.2311 0.6163 0.1710 0.092 Uiso 1 1 calc R . . . .
C20 C 0.7475(10) 0.5358(5) 0.2548(4) 0.0670(16) Uani 1 1 d . U . . .
C21 C 0.8706(13) 0.4670(6) 0.2667(5) 0.088(2) Uani 1 1 d . U . . .
H21 H 0.8397 0.3937 0.2479 0.105 Uiso 1 1 calc R . . . .
C22 C 1.0332(13) 0.5051(7) 0.3048(6) 0.090(2) Uani 1 1 d . U . . .
H22 H 1.1171 0.4585 0.3129 0.108 Uiso 1 1 calc R . . . .
C23 C 1.0785(11) 0.6117(6) 0.3320(5) 0.0740(19) Uani 1 1 d . U . . .
H23 H 1.1932 0.6393 0.3586 0.089 Uiso 1 1 calc R . . . .
C24 C 0.9541(8) 0.6768(5) 0.3199(3) 0.0537(14) Uani 1 1 d . U . . .
H24 H 0.9836 0.7499 0.3400 0.064 Uiso 1 1 calc R . . . .
C25 C 0.5649(9) 0.8183(5) 0.1274(3) 0.0595(14) Uani 1 1 d . U . . .
C26 C 0.6056(12) 0.8450(6) 0.0658(4) 0.0730(18) Uani 1 1 d . U . . .
H26 H 0.5332 0.8877 0.0434 0.088 Uiso 1 1 calc R . . . .
C27 C 0.7483(12) 0.8122(6) 0.0346(4) 0.0765(19) Uani 1 1 d . U . . .
H27 H 0.7806 0.8351 -0.0069 0.092 Uiso 1 1 calc R . . . .
C28 C 0.8425(11) 0.7453(6) 0.0654(4) 0.0745(18) Uani 1 1 d . U . . .
H28 H 0.9378 0.7177 0.0435 0.089 Uiso 1 1 calc R . . . .
C29 C 0.7997(9) 0.7174(6) 0.1285(4) 0.0656(17) Uani 1 1 d . U . . .
H29 H 0.8672 0.6713 0.1496 0.079 Uiso 1 1 calc R . . . .
C30 C 0.4130(9) 0.8522(5) 0.1649(4) 0.0596(15) Uani 1 1 d . U . . .
C31 C 0.2907(12) 0.9126(7) 0.1405(5) 0.082(2) Uani 1 1 d . U . . .
H31 H 0.2996 0.9370 0.0971 0.098 Uiso 1 1 calc R . . . .
C32 C 0.1526(12) 0.9374(7) 0.1812(4) 0.081(2) Uani 1 1 d . U . . .
H32 H 0.0652 0.9773 0.1648 0.097 Uiso 1 1 calc R . . . .
C33 C 0.1454(10) 0.9037(6) 0.2444(4) 0.0677(17) Uani 1 1 d . U . . .
H33 H 0.0532 0.9198 0.2724 0.081 Uiso 1 1 calc R . . . .
C34 C 0.2729(8) 0.8462(5) 0.2667(4) 0.0556(14) Uani 1 1 d . U . . .
H34 H 0.2709 0.8266 0.3120 0.067 Uiso 1 1 calc R . . . .

loop_
_atom_site_aniso_label
_atom_site_aniso_U_11
_atom_site_aniso_U_22
_atom_site_aniso_U_33
_atom_site_aniso_U_23
_atom_site_aniso_U_13
_atom_site_aniso_U_12
Ru1 0.0338(3) 0.0558(3) 0.0435(3) -0.00254(19) 0.00218(18) 0.00282(18)
P1 0.0954(15) 0.0586(10) 0.0662(12) 0.0162(8) 0.0196(10) 0.0130(10)
F1 0.250(8) 0.085(3) 0.102(4) 0.004(3) 0.013(4) 0.020(4)
F2 0.157(5) 0.169(6) 0.123(5) 0.051(4) 0.047(4) 0.076(4)
F3 0.191(6) 0.080(3) 0.116(4) 0.045(3) 0.045(4) 0.024(3)
F4 0.146(5) 0.083(3) 0.066(3) 0.025(2) 0.008(3) 0.015(3)
F5 0.099(4) 0.130(4) 0.140(5) 0.058(4) 0.033(3) 0.012(3)
F6 0.103(4) 0.089(3) 0.069(3) 0.030(2) 0.019(2) 0.012(2)
O1 0.0334(19) 0.052(2) 0.0402(19) 0.0034(15) 0.0050(15) 0.0067(15)
O2 0.041(2) 0.061(2) 0.047(2) 0.0044(17) 0.0075(17) -0.0010(17)
O3 0.067(3) 0.067(3) 0.041(2) -0.0011(18) 0.007(2) -0.007(2)
N1 0.046(3) 0.073(3) 0.043(3) -0.011(2) -0.005(2) -0.003(2)
N2 0.039(2) 0.060(3) 0.055(3) 0.001(2) 0.007(2) 0.0056(19)
N3 0.052(3) 0.059(3) 0.047(3) -0.003(2) 0.008(2) 0.005(2)
N4 0.039(2) 0.057(3) 0.049(2) 0.003(2) 0.0032(19) 0.0047(19)
C1 0.030(3) 0.049(3) 0.048(3) 0.003(2) 0.007(2) 0.009(2)
C2 0.030(3) 0.061(3) 0.048(3) 0.008(2) 0.000(2) 0.003(2)
C3 0.046(3) 0.077(4) 0.054(3) 0.014(3) 0.007(3) -0.004(3)
C4 0.051(4) 0.080(4) 0.052(3) 0.014(3) 0.010(3) -0.006(3)
C5 0.041(3) 0.070(3) 0.043(3) 0.010(2) 0.008(2) 0.005(2)
C6 0.039(3) 0.059(3) 0.045(3) 0.003(2) 0.006(2) 0.005(2)
C7 0.057(4) 0.058(3) 0.050(3) 0.000(2) 0.006(3) 0.001(3)
C8 0.069(4) 0.052(3) 0.064(3) 0.008(3) 0.016(3) 0.004(3)
C9 0.081(5) 0.056(3) 0.057(3) 0.015(3) 0.020(3) 0.008(3)
C10 0.060(4) 0.057(3) 0.051(3) 0.008(2) 0.016(3) 0.018(3)
C11 0.033(3) 0.058(3) 0.040(2) 0.007(2) 0.003(2) 0.008(2)
C12 0.037(3) 0.057(3) 0.043(3) 0.006(2) 0.004(2) 0.006(2)
C13 0.037(3) 0.047(3) 0.047(3) 0.002(2) 0.010(2) 0.009(2)
C14 0.034(3) 0.051(3) 0.047(3) 0.004(2) 0.009(2) 0.009(2)
C15 0.069(4) 0.067(4) 0.078(5) -0.009(3) 0.008(3) 0.007(3)
C16 0.097(6) 0.072(4) 0.154(9) -0.044(5) -0.004(5) -0.005(4)
C17 0.104(6) 0.094(5) 0.144(9) -0.039(5) -0.006(6) -0.017(4)
C18 0.080(5) 0.099(5) 0.078(5) -0.019(4) 0.000(4) -0.025(4)
C19 0.055(4) 0.096(4) 0.058(4) -0.014(3) -0.002(3) -0.011(3)
C20 0.065(3) 0.056(3) 0.073(4) -0.005(3) 0.014(3) 0.006(2)
C21 0.086(5) 0.061(4) 0.113(6) 0.005(4) 0.015(4) 0.022(3)
C22 0.079(5) 0.073(4) 0.121(7) 0.023(4) 0.013(4) 0.027(3)
C23 0.055(4) 0.077(4) 0.093(5) 0.027(4) 0.006(3) 0.014(3)
C24 0.041(3) 0.057(3) 0.063(4) 0.014(3) 0.008(2) 0.004(2)
C25 0.058(3) 0.063(3) 0.050(3) 0.001(2) 0.004(3) 0.001(3)
C26 0.088(5) 0.071(4) 0.056(4) 0.007(3) 0.013(3) 0.002(3)
C27 0.091(5) 0.072(4) 0.063(4) 0.004(3) 0.028(4) -0.004(3)
C28 0.073(5) 0.081(4) 0.062(4) -0.007(3) 0.025(3) 0.000(3)
C29 0.053(4) 0.082(4) 0.055(3) -0.005(3) 0.014(3) 0.006(3)
C30 0.057(3) 0.065(4) 0.054(3) 0.009(3) 0.007(3) 0.004(3)
C31 0.092(5) 0.096(5) 0.074(4) 0.037(4) 0.022(4) 0.035(4)
C32 0.071(5) 0.100(6) 0.080(4) 0.028(4) 0.012(4) 0.037(4)
C33 0.054(4) 0.085(5) 0.068(4) 0.018(3) 0.010(3) 0.022(3)
C34 0.036(3) 0.067(4) 0.062(3) 0.009(3) 0.008(3) 0.003(2)

loop_
_atom_type_symbol
_atom_type_description
_atom_type_scat_dispersion_real
_atom_type_scat_dispersion_imag
_atom_type_scat_source
C C 0.0030 0.0010 'International Tables Vol C Tables 4.2.6.8 and 6.1.1.4'
H H 0.0000 0.0000 'International Tables Vol C Tables 4.2.6.8 and 6.1.1.4'
F F 0.0171 0.0103 'International Tables Vol C Tables 4.2.6.8 and 6.1.1.4'
N N 0.0060 0.0030 'International Tables Vol C Tables 4.2.6.8 and 6.1.1.4'
O O 0.0110 0.0060 'International Tables Vol C Tables 4.2.6.8 and 6.1.1.4'
P P 0.1023 0.0942 'International Tables Vol C Tables 4.2.6.8 and 6.1.1.4'
Ru Ru -1.2594 0.8363 'International Tables Vol C Tables 4.2.6.8 and 6.1.1.4'

loop_
_geom_angle_atom_site_label_1
_geom_angle_atom_site_label_2
_geom_angle_atom_site_label_3
_geom_angle
_geom_angle_site_symmetry_1
_geom_angle_site_symmetry_3
_geom_angle_publ_flag
O1 Ru1 O2 88.79(15) . . ?
O1 Ru1 N1 177.42(18) . . ?
O1 Ru1 N2 98.36(18) . . ?
O1 Ru1 N3 89.31(17) . . ?
O1 Ru1 N4 84.41(17) . . ?
N1 Ru1 O2 91.15(19) . . ?
N1 Ru1 N2 79.1(2) . . ?
N2 Ru1 O2 87.29(18) . . ?
N3 Ru1 O2 174.72(18) . . ?
N3 Ru1 N1 91.0(2) . . ?
N3 Ru1 N2 97.9(2) . . ?
N3 Ru1 N4 79.4(2) . . ?
N4 Ru1 O2 95.55(18) . . ?
N4 Ru1 N1 98.2(2) . . ?
N4 Ru1 N2 176.09(19) . . ?
F1 P1 F2 91.1(4) . . ?
F1 P1 F3 90.3(4) . . ?
F1 P1 F5 89.4(4) . . ?
F1 P1 F6 89.5(3) . . ?
F2 P1 F5 178.6(3) . . ?
F2 P1 F6 92.4(3) . . ?
F3 P1 F2 90.2(4) . . ?
F3 P1 F5 88.5(3) . . ?
F3 P1 F6 177.4(4) . . ?
F4 P1 F1 179.6(4) . . ?
F4 P1 F2 89.0(4) . . ?
F4 P1 F3 89.4(3) . . ?
F4 P1 F5 90.5(3) . . ?
F4 P1 F6 90.8(3) . . ?
F6 P1 F5 88.9(3) . . ?
C1 O1 Ru1 128.9(3) . . ?
C2 O2 Ru1 126.9(4) . . ?
C15 N1 Ru1 115.2(5) . . ?
C19 N1 Ru1 126.3(5) . . ?
C19 N1 C15 118.5(6) . . ?
C20 N2 Ru1 116.0(5) . . ?
C24 N2 Ru1 126.0(4) . . ?
C24 N2 C20 118.0(6) . . ?
C25 N3 Ru1 115.6(4) . . ?
C29 N3 Ru1 126.0(5) . . ?
C29 N3 C25 118.2(6) . . ?
C30 N4 Ru1 116.9(4) . . ?
C30 N4 C34 117.8(6) . . ?
C34 N4 Ru1 125.0(4) . . ?
O1 C1 C11 124.7(5) . . ?
O1 C1 C14 114.3(5) . . ?
C11 C1 C14 121.0(5) . . ?
O2 C2 C3 115.8(5) . . ?
O2 C2 C11 125.9(5) . . ?
C3 C2 C11 118.2(5) . . ?
C2 C3 H3 119.3 . . ?
C4 C3 C2 121.5(6) . . ?
C4 C3 H3 119.3 . . ?
C3 C4 H4 119.5 . . ?
C3 C4 C5 121.0(6) . . ?
C5 C4 H4 119.5 . . ?
C4 C5 H5 119.6 . . ?
C12 C5 C4 120.7(6) . . ?
C12 C5 H5 119.6 . . ?
O3 C6 C12 120.8(5) . . ?
O3 C6 C13 120.2(5) . . ?
C12 C6 C13 119.0(5) . . ?
C8 C7 H7 120.1 . . ?
C8 C7 C13 119.9(6) . . ?
C13 C7 H7 120.1 . . ?
C7 C8 H8 119.8 . . ?
C7 C8 C9 120.5(6) . . ?
C9 C8 H8 119.8 . . ?
C8 C9 H9 119.5 . . ?
C10 C9 C8 121.0(6) . . ?
C10 C9 H9 119.5 . . ?
C9 C10 H10 120.3 . . ?
C14 C10 C9 119.3(6) . . ?
C14 C10 H10 120.3 . . ?
C1 C11 C2 123.8(5) . . ?
C1 C11 C12 118.5(5) . . ?
C2 C11 C12 117.7(5) . . ?
C5 C12 C6 118.2(5) . . ?
C5 C12 C11 120.9(5) . . ?
C11 C12 C6 121.0(5) . . ?
C7 C13 C6 121.0(5) . . ?
C14 C13 C6 119.6(5) . . ?
C14 C13 C7 119.3(5) . . ?
C10 C14 C1 120.0(5) . . ?
C10 C14 C13 120.0(5) . . ?
C13 C14 C1 120.0(5) . . ?
N1 C15 C16 117.2(8) . . ?
N1 C15 C20 115.8(6) . . ?
C16 C15 C20 127.0(8) . . ?
C15 C16 H16 118.0 . . ?
C17 C16 C15 124.0(10) . . ?
C17 C16 H16 118.0 . . ?
C16 C17 H17 121.0 . . ?
C18 C17 C16 118.0(9) . . ?
C18 C17 H17 121.0 . . ?
C17 C18 H18 119.8 . . ?
C17 C18 C19 120.3(9) . . ?
C19 C18 H18 119.8 . . ?
N1 C19 C18 121.9(8) . . ?
N1 C19 H19 119.1 . . ?
C18 C19 H19 119.1 . . ?
N2 C20 C15 114.0(6) . . ?
N2 C20 C21 120.7(7) . . ?
C21 C20 C15 125.3(7) . . ?
C20 C21 H21 120.1 . . ?
C22 C21 C20 119.8(8) . . ?
C22 C21 H21 120.1 . . ?
C21 C22 H22 119.9 . . ?
C21 C22 C23 120.2(8) . . ?
C23 C22 H22 119.9 . . ?
C22 C23 H23 120.7 . . ?
C24 C23 C22 118.5(8) . . ?
C24 C23 H23 120.7 . . ?
N2 C24 C23 122.8(6) . . ?
N2 C24 H24 118.6 . . ?
C23 C24 H24 118.6 . . ?
N3 C25 C30 114.5(6) . . ?
C26 C25 N3 120.7(7) . . ?
C26 C25 C30 124.8(7) . . ?
C25 C26 H26 119.1 . . ?
C25 C26 C27 121.8(8) . . ?
C27 C26 H26 119.1 . . ?
C26 C27 H27 121.2 . . ?
C28 C27 C26 117.7(7) . . ?
C28 C27 H27 121.2 . . ?
C27 C28 H28 119.8 . . ?
C27 C28 C29 120.3(7) . . ?
C29 C28 H28 119.8 . . ?
N3 C29 C28 121.1(7) . . ?
N3 C29 H29 119.4 . . ?
C28 C29 H29 119.4 . . ?
N4 C30 C25 113.3(6) . . ?
N4 C30 C31 121.7(6) . . ?
C31 C30 C25 125.0(6) . . ?
C30 C31 H31 120.6 . . ?
C30 C31 C32 118.8(7) . . ?
C32 C31 H31 120.6 . . ?
C31 C32 H32 120.3 . . ?
C33 C32 C31 119.4(7) . . ?
C33 C32 H32 120.3 . . ?
C32 C33 H33 120.4 . . ?
C32 C33 C34 119.2(7) . . ?
C34 C33 H33 120.4 . . ?
N4 C34 C33 122.9(6) . . ?
N4 C34 H34 118.5 . . ?
C33 C34 H34 118.5 . . ?

loop_
_geom_bond_atom_site_label_1
_geom_bond_atom_site_label_2
_geom_bond_distance
_geom_bond_site_symmetry_2
_geom_bond_publ_flag
Ru1 O1 2.038(4) . ?
Ru1 O2 2.052(4) . ?
Ru1 N1 2.043(5) . ?
Ru1 N2 2.048(5) . ?
Ru1 N3 2.038(5) . ?
Ru1 N4 2.040(5) . ?
P1 F1 1.563(7) . ?
P1 F2 1.587(7) . ?
P1 F3 1.587(5) . ?
P1 F4 1.558(5) . ?
P1 F5 1.590(6) . ?
P1 F6 1.590(5) . ?
O1 C1 1.283(6) . ?
O2 C2 1.298(7) . ?
O3 C6 1.241(7) . ?
N1 C15 1.363(9) . ?
N1 C19 1.347(9) . ?
N2 C20 1.363(8) . ?
N2 C24 1.354(8) . ?
N3 C25 1.375(9) . ?
N3 C29 1.347(8) . ?
N4 C30 1.362(8) . ?
N4 C34 1.363(7) . ?
C1 C11 1.428(8) . ?
C1 C14 1.489(8) . ?
C2 C3 1.430(8) . ?
C2 C11 1.434(8) . ?
C3 H3 0.9500 . ?
C3 C4 1.356(9) . ?
C4 H4 0.9500 . ?
C4 C5 1.388(9) . ?
C5 H5 0.9500 . ?
C5 C12 1.366(8) . ?
C6 C12 1.475(8) . ?
C6 C13 1.480(8) . ?
C7 H7 0.9500 . ?
C7 C8 1.361(9) . ?
C7 C13 1.409(8) . ?
C8 H8 0.9500 . ?
C8 C9 1.388(9) . ?
C9 H9 0.9500 . ?
C9 C10 1.384(9) . ?
C10 H10 0.9500 . ?
C10 C14 1.384(8) . ?
C11 C12 1.448(8) . ?
C13 C14 1.409(8) . ?
C15 C16 1.386(11) . ?
C15 C20 1.457(11) . ?
C16 H16 0.9500 . ?
C16 C17 1.331(15) . ?
C17 H17 0.9500 . ?
C17 C18 1.319(15) . ?
C18 H18 0.9500 . ?
C18 C19 1.379(11) . ?
C19 H19 0.9500 . ?
C20 C21 1.399(11) . ?
C21 H21 0.9500 . ?
C21 C22 1.347(13) . ?
C22 H22 0.9500 . ?
C22 C23 1.380(11) . ?
C23 H23 0.9500 . ?
C23 C24 1.370(9) . ?
C24 H24 0.9500 . ?
C25 C26 1.350(10) . ?
C25 C30 1.495(9) . ?
C26 H26 0.9500 . ?
C26 C27 1.369(11) . ?
C27 H27 0.9500 . ?
C27 C28 1.365(12) . ?
C28 H28 0.9500 . ?
C28 C29 1.388(10) . ?
C29 H29 0.9500 . ?
C30 C31 1.382(10) . ?
C31 H31 0.9500 . ?
C31 C32 1.408(11) . ?
C32 H32 0.9500 . ?
C32 C33 1.367(11) . ?
C33 H33 0.9500 . ?
C33 C34 1.369(9) . ?
C34 H34 0.9500 . ?

loop_
_smtbx_masks_void_nr
_smtbx_masks_void_average_x
_smtbx_masks_void_average_y
_smtbx_masks_void_average_z
_smtbx_masks_void_volume
_smtbx_masks_void_count_electrons
_smtbx_masks_void_content
1 -0.129 0.500 0.500 314.9 39.7 ?
2 -0.580 0.500 0.000 127.7 27.3 ?
